data_4303658
loop_
_publ_author_name
'Xiaodi Kou'
'Xiaoyu Wang'
'Daniel Mendoza-Espinosa'
'Lev N. Zakharov'
'Arnold L. Rheingold'
'William H. Watson'
'Kimberly A. Brien'
'L. Kasun Jayarathna'
'Tracy A. Hanna'

_publ_section_title
;
Bismuth Aryloxides
;
_journal_name_full 'Inorganic Chemistry'
_journal_page_first 11002
_journal_page_last 11016
_journal_paper_doi 10.1021/ic901134t
_journal_volume 48
_journal_year 2009
_chemical_formula_sum 'C36 H58 Bi Cl O2'
_chemical_formula_weight 767.25
_chemical_name_systematic
; 
 ? 
;
_space_group_IT_number 2
_symmetry_cell_setting triclinic
_symmetry_space_group_name_Hall '-P 1'
_symmetry_space_group_name_H-M 'P -1'
_atom_sites_solution_hydrogens geom
_atom_sites_solution_primary direct
_atom_sites_solution_secondary difmap
_audit_creation_method SHELXLTL
_cell_angle_alpha 78.5150(10)
_cell_angle_beta 85.6060(10)
_cell_angle_gamma 72.4230(10)
_cell_formula_units_Z 2
_cell_length_a 9.6368(5)
_cell_length_b 13.9869(8)
_cell_length_c 14.2872(8)
_cell_measurement_temperature 213(2)
_cell_volume 1798.81(17)
_computing_cell_refinement 'Bruker SMART'
_computing_data_collection 'Bruker SMART'
_computing_data_reduction 'Bruker SHELXTL'
_computing_molecular_graphics 'Bruker SHELXTL'
_computing_publication_material 'Bruker SHELXTL'
_computing_structure_refinement 'Bruker SHELXTL'
_computing_structure_solution 'Bruker SHELXTL'
_diffrn_ambient_temperature 213(2)
_diffrn_measured_fraction_theta_full 1.000
_diffrn_measured_fraction_theta_max 1.000
_diffrn_measurement_device_type 'CCD area detector Bruker Apex'
_diffrn_measurement_method 'phi and omega scans'
_diffrn_radiation_monochromator graphite
_diffrn_radiation_source 'fine-focus sealed tube'
_diffrn_radiation_type MoK\a
_diffrn_radiation_wavelength 0.71073
_diffrn_reflns_av_R_equivalents 0.0810
_diffrn_reflns_av_sigmaI/netI 0.0678
_diffrn_reflns_limit_h_max 10
_diffrn_reflns_limit_h_min -10
_diffrn_reflns_limit_k_max 15
_diffrn_reflns_limit_k_min -15
_diffrn_reflns_limit_l_max 15
_diffrn_reflns_limit_l_min -15
_diffrn_reflns_number 10587
_diffrn_reflns_theta_full 22.50
_diffrn_reflns_theta_max 22.50
_diffrn_reflns_theta_min 1.55
_exptl_absorpt_coefficient_mu 5.003
_exptl_absorpt_correction_T_max 0.8967
_exptl_absorpt_correction_T_min 0.3254
_exptl_absorpt_correction_type multi-scan
_exptl_absorpt_process_details SADABS
_exptl_crystal_colour Red
_exptl_crystal_density_diffrn 1.417
_exptl_crystal_density_method 'not measured'
_exptl_crystal_description Platelet
_exptl_crystal_F_000 780
_exptl_crystal_size_max .52
_exptl_crystal_size_mid .20
_exptl_crystal_size_min .09
_refine_diff_density_max 1.117
_refine_diff_density_min -1.477
_refine_diff_density_rms 0.120
_refine_ls_extinction_coef 0.0007(3)
_refine_ls_extinction_expression Fc^*^=kFc[1+0.001xFc^2^\l^3^/sin(2\q)]^-1/4^
_refine_ls_extinction_method SHELXL
_refine_ls_goodness_of_fit_ref 1.065
_refine_ls_hydrogen_treatment mixed
_refine_ls_matrix_type full
_refine_ls_number_parameters 380
_refine_ls_number_reflns 4714
_refine_ls_number_restraints 0
_refine_ls_restrained_S_all 1.065
_refine_ls_R_factor_all 0.0325
_refine_ls_R_factor_gt 0.0309
_refine_ls_shift/su_max 0.033
_refine_ls_shift/su_mean 0.007
_refine_ls_structure_factor_coef Fsqd
_refine_ls_weighting_details 'calc w=1/[\s^2^(Fo^2^)+(0.0438P)^2^+0.5430P] where P=(Fo^2^+2Fc^2^)/3'
_refine_ls_weighting_scheme calc
_refine_ls_wR_factor_gt 0.0808
_refine_ls_wR_factor_ref 0.0816
_reflns_number_gt 4448
_reflns_number_total 4714
_reflns_threshold_expression >2sigma(I)
_cod_data_source_file ic901134t_si_001_02.cif
_cod_data_source_block w859m
_cod_depositor_comments
;
The following automatic conversions were performed:
'_symmetry_cell_setting' value 'Triclinic' changed to 'triclinic'
according to '/home/saulius/struct/CIF-dictionaries/cif_core.dic'
dictionary named 'cif_core.dic' version 2.4.1 from 2010-06-29.

Automatic conversion script
Id: cif_fix_enum 1527 2010-12-29 10:47:43Z saulius 
;
_cod_database_code 4303658

loop_
_symmetry_equiv_pos_as_xyz
'x, y, z'
'-x, -y, -z'

loop_
_atom_site_label
_atom_site_type_symbol
_atom_site_fract_x
_atom_site_fract_y
_atom_site_fract_z
_atom_site_U_iso_or_equiv
_atom_site_adp_type
_atom_site_occupancy
_atom_site_symmetry_multiplicity
_atom_site_calc_flag
_atom_site_refinement_flags
_atom_site_disorder_assembly
_atom_site_disorder_group
Bi1 Bi 0.595244(17) 0.316730(12) 0.068232(12) 0.02650(12) Uani 1 1 d . . .
Cl1 Cl 0.67405(15) 0.47338(9) 0.05205(10) 0.0378(3) Uani 1 1 d . . .
O1 O 0.6631(4) 0.2302(2) 0.2030(2) 0.0304(8) Uani 1 1 d . . .
O2 O 0.7885(3) 0.2352(2) 0.0079(2) 0.0259(8) Uani 1 1 d . . .
C1 C 0.5622(5) 0.1910(4) 0.2619(3) 0.0262(11) Uani 1 1 d . . .
C2 C 0.5434(5) 0.0967(4) 0.2533(3) 0.0260(11) Uani 1 1 d . . .
C3 C 0.4293(5) 0.0680(4) 0.3061(3) 0.0274(11) Uani 1 1 d . . .
H3 H 0.4122 0.0081 0.2983 0.033 Uiso 1 1 calc R . .
C4 C 0.3400(5) 0.1240(4) 0.3698(3) 0.0279(11) Uani 1 1 d . . .
C5 C 0.3767(6) 0.2087(4) 0.3836(4) 0.0315(12) Uani 1 1 d . . .
H5 H 0.3239 0.2443 0.4296 0.038 Uiso 1 1 calc R . .
C6 C 0.4849(6) 0.2439(4) 0.3347(3) 0.0282(11) Uani 1 1 d . . .
C7 C 0.6436(6) 0.0230(4) 0.1914(4) 0.0293(12) Uani 1 1 d . . .
C8 C 0.6318(7) -0.0865(4) 0.2247(5) 0.0456(15) Uani 1 1 d . . .
H8A H 0.5392 -0.0892 0.2068 0.068 Uiso 1 1 calc R . .
H8B H 0.6404 -0.1051 0.2929 0.068 Uiso 1 1 calc R . .
H8C H 0.7084 -0.1333 0.1952 0.068 Uiso 1 1 calc R . .
C9 C 0.5967(7) 0.0563(5) 0.0882(4) 0.0513(16) Uani 1 1 d . . .
H9A H 0.6180 0.1191 0.0616 0.077 Uiso 1 1 calc R . .
H9B H 0.4940 0.0664 0.0852 0.077 Uiso 1 1 calc R . .
H9C H 0.6485 0.0047 0.0525 0.077 Uiso 1 1 calc R . .
C10 C 0.8032(7) 0.0145(5) 0.1992(5) 0.0518(16) Uani 1 1 d . . .
H10A H 0.8614 -0.0361 0.1643 0.078 Uiso 1 1 calc R . .
H10B H 0.8302 -0.0050 0.2651 0.078 Uiso 1 1 calc R . .
H10C H 0.8190 0.0792 0.1730 0.078 Uiso 1 1 calc R . .
C11 C 0.2201(6) 0.0855(4) 0.4265(4) 0.0288(12) Uani 1 1 d . . .
C12 C 0.1250(9) 0.0618(8) 0.3604(5) 0.087(3) Uani 1 1 d . . .
H12A H 0.0361 0.0567 0.3932 0.130 Uiso 1 1 calc R . .
H12B H 0.1753 -0.0017 0.3407 0.130 Uiso 1 1 calc R . .
H12C H 0.1032 0.1154 0.3052 0.130 Uiso 1 1 calc R . .
C13 C 0.1249(11) 0.1601(7) 0.4839(8) 0.116(5) Uani 1 1 d . . .
H13A H 0.0577 0.1296 0.5223 0.173 Uiso 1 1 calc R . .
H13B H 0.0718 0.2203 0.4415 0.173 Uiso 1 1 calc R . .
H13C H 0.1842 0.1780 0.5245 0.173 Uiso 1 1 calc R . .
C14 C 0.2907(9) -0.0148(7) 0.4928(6) 0.086(3) Uani 1 1 d . . .
H14A H 0.3544 -0.0040 0.5355 0.129 Uiso 1 1 calc R . .
H14B H 0.3456 -0.0642 0.4557 0.129 Uiso 1 1 calc R . .
H14C H 0.2165 -0.0395 0.5292 0.129 Uiso 1 1 calc R . .
C15 C 0.5282(7) 0.3335(4) 0.3615(4) 0.0375(14) Uani 1 1 d . . .
C16 C 0.4853(8) 0.4294(4) 0.2830(4) 0.0509(17) Uani 1 1 d . . .
H16A H 0.5010 0.4859 0.3049 0.076 Uiso 1 1 calc R . .
H16B H 0.3844 0.4450 0.2685 0.076 Uiso 1 1 calc R . .
H16C H 0.5437 0.4173 0.2266 0.076 Uiso 1 1 calc R . .
C17 C 0.6917(7) 0.3008(5) 0.3813(5) 0.0548(17) Uani 1 1 d . . .
H17A H 0.7458 0.2884 0.3235 0.082 Uiso 1 1 calc R . .
H17B H 0.7160 0.2395 0.4288 0.082 Uiso 1 1 calc R . .
H17C H 0.7155 0.3539 0.4040 0.082 Uiso 1 1 calc R . .
C18 C 0.4491(8) 0.3616(5) 0.4550(5) 0.0542(17) Uani 1 1 d . . .
H18A H 0.4844 0.4118 0.4745 0.081 Uiso 1 1 calc R . .
H18B H 0.4675 0.3017 0.5041 0.081 Uiso 1 1 calc R . .
H18C H 0.3463 0.3889 0.4444 0.081 Uiso 1 1 calc R . .
C19 C 0.8628(5) 0.2781(3) -0.0675(3) 0.0260(11) Uani 1 1 d . . .
C20 C 0.8174(5) 0.2895(4) -0.1621(3) 0.0270(11) Uani 1 1 d . . .
C21 C 0.8867(6) 0.3408(4) -0.2338(3) 0.0296(12) Uani 1 1 d . . .
H21 H 0.8540 0.3527 -0.2958 0.035 Uiso 1 1 calc R . .
C22 C 1.0018(5) 0.3754(4) -0.2192(3) 0.0267(11) Uani 1 1 d . . .
C23 C 1.0536(5) 0.3520(4) -0.1264(3) 0.0272(11) Uani 1 1 d . . .
H23 H 1.1343 0.3713 -0.1153 0.033 Uiso 1 1 calc R . .
C24 C 0.9898(5) 0.3010(3) -0.0495(3) 0.0245(11) Uani 1 1 d . . .
C25 C 1.0704(6) 0.2594(4) 0.0463(3) 0.0293(12) Uani 1 1 d . . .
C26 C 0.9852(7) 0.2977(5) 0.1329(4) 0.0458(15) Uani 1 1 d . . .
H26A H 0.9048 0.2697 0.1471 0.069 Uiso 1 1 calc R . .
H26B H 0.9492 0.3708 0.1191 0.069 Uiso 1 1 calc R . .
H26C H 1.0480 0.2766 0.1869 0.069 Uiso 1 1 calc R . .
C27 C 1.1097(8) 0.1424(5) 0.0650(5) 0.0494(17) Uani 1 1 d . . .
H27A H 1.1598 0.1151 0.1244 0.074 Uiso 1 1 calc R . .
H27B H 1.1715 0.1168 0.0141 0.074 Uiso 1 1 calc R . .
H27C H 1.0223 0.1224 0.0683 0.074 Uiso 1 1 calc R . .
C28 C 1.2142(7) 0.2861(6) 0.0429(5) 0.0568(18) Uani 1 1 d . . .
H28A H 1.1946 0.3589 0.0306 0.085 Uiso 1 1 calc R . .
H28B H 1.2761 0.2583 -0.0071 0.085 Uiso 1 1 calc R . .
H28C H 1.2620 0.2578 0.1030 0.085 Uiso 1 1 calc R . .
C29 C 0.7095(6) 0.2373(4) -0.1884(4) 0.0314(13) Uani 1 1 d . . .
C30 C 0.5568(6) 0.2735(4) -0.1459(4) 0.0353(13) Uani 1 1 d . . .
H30A H 0.5552 0.2393 -0.0806 0.053 Uiso 1 1 calc R . .
H30B H 0.4889 0.2580 -0.1818 0.053 Uiso 1 1 calc R . .
H30C H 0.5303 0.3458 -0.1483 0.053 Uiso 1 1 calc R . .
C31 C 0.6899(7) 0.2546(5) -0.2958(4) 0.0475(16) Uani 1 1 d . . .
H31A H 0.6415 0.3254 -0.3190 0.071 Uiso 1 1 calc R . .
H31B H 0.6324 0.2138 -0.3093 0.071 Uiso 1 1 calc R . .
H31C H 0.7835 0.2356 -0.3269 0.071 Uiso 1 1 calc R . .
C32 C 0.7740(6) 0.1218(4) -0.1552(4) 0.0374(13) Uani 1 1 d . . .
H32A H 0.8631 0.0980 -0.1899 0.056 Uiso 1 1 calc R . .
H32B H 0.7060 0.0877 -0.1669 0.056 Uiso 1 1 calc R . .
H32C H 0.7932 0.1074 -0.0881 0.056 Uiso 1 1 calc R . .
C33 C 1.0692(6) 0.4347(4) -0.3031(3) 0.0292(12) Uani 1 1 d . . .
C34 C 0.9708(10) 0.5421(5) -0.3274(6) 0.076(3) Uani 1 1 d . . .
H34A H 0.9535 0.5727 -0.2715 0.114 Uiso 1 1 calc R . .
H34B H 0.8800 0.5413 -0.3499 0.114 Uiso 1 1 calc R . .
H34C H 1.0162 0.5810 -0.3764 0.114 Uiso 1 1 calc R . .
C35 C 1.0847(11) 0.3847(7) -0.3911(5) 0.085(3) Uani 1 1 d . . .
H35A H 1.1463 0.4119 -0.4380 0.127 Uiso 1 1 calc R . .
H35B H 0.9904 0.3986 -0.4175 0.127 Uiso 1 1 calc R . .
H35C H 1.1269 0.3123 -0.3729 0.127 Uiso 1 1 calc R . .
C36 C 1.2193(9) 0.4351(8) -0.2797(6) 0.106(4) Uani 1 1 d . . .
H36A H 1.2650 0.4626 -0.3364 0.159 Uiso 1 1 calc R . .
H36B H 1.2769 0.3666 -0.2557 0.159 Uiso 1 1 calc R . .
H36C H 1.2113 0.4764 -0.2322 0.159 Uiso 1 1 calc R . .

loop_
_atom_site_aniso_label
_atom_site_aniso_U_11
_atom_site_aniso_U_22
_atom_site_aniso_U_33
_atom_site_aniso_U_23
_atom_site_aniso_U_13
_atom_site_aniso_U_12
Bi1 0.02048(16) 0.02642(15) 0.03103(16) -0.00397(9) 0.00285(9) -0.00623(10)
Cl1 0.0344(8) 0.0258(6) 0.0509(8) -0.0026(6) -0.0008(6) -0.0083(6)
O1 0.0212(19) 0.0302(18) 0.039(2) -0.0046(15) 0.0042(15) -0.0085(15)
O2 0.026(2) 0.0238(16) 0.0246(18) 0.0003(14) 0.0029(14) -0.0063(15)
C1 0.021(3) 0.028(3) 0.029(3) -0.003(2) 0.001(2) -0.008(2)
C2 0.024(3) 0.025(2) 0.028(3) -0.002(2) 0.000(2) -0.007(2)
C3 0.027(3) 0.025(2) 0.032(3) -0.002(2) 0.001(2) -0.012(2)
C4 0.024(3) 0.031(3) 0.025(3) -0.003(2) 0.003(2) -0.005(2)
C5 0.031(3) 0.031(3) 0.029(3) -0.006(2) 0.006(2) -0.006(2)
C6 0.027(3) 0.027(3) 0.029(3) -0.003(2) 0.003(2) -0.008(2)
C7 0.031(3) 0.021(2) 0.036(3) -0.006(2) 0.008(2) -0.010(2)
C8 0.044(4) 0.032(3) 0.063(4) -0.015(3) 0.020(3) -0.014(3)
C9 0.059(4) 0.047(3) 0.046(4) -0.018(3) 0.009(3) -0.008(3)
C10 0.033(4) 0.048(4) 0.072(4) -0.021(3) 0.011(3) -0.006(3)
C11 0.023(3) 0.034(3) 0.029(3) -0.004(2) 0.006(2) -0.011(2)
C12 0.076(6) 0.157(9) 0.058(5) -0.027(5) 0.018(4) -0.080(6)
C13 0.091(7) 0.072(6) 0.202(12) -0.065(7) 0.103(8) -0.051(5)
C14 0.060(5) 0.093(6) 0.085(6) 0.040(5) 0.007(4) -0.029(5)
C15 0.043(4) 0.036(3) 0.041(3) -0.017(3) 0.013(3) -0.019(3)
C16 0.069(5) 0.033(3) 0.054(4) -0.018(3) 0.017(3) -0.020(3)
C17 0.050(4) 0.059(4) 0.068(4) -0.023(3) 0.000(3) -0.027(3)
C18 0.063(5) 0.062(4) 0.053(4) -0.030(3) 0.021(3) -0.034(4)
C19 0.022(3) 0.024(2) 0.029(3) -0.005(2) 0.000(2) -0.002(2)
C20 0.024(3) 0.027(2) 0.027(3) -0.002(2) -0.001(2) -0.005(2)
C21 0.035(3) 0.031(3) 0.021(3) -0.004(2) -0.003(2) -0.006(2)
C22 0.026(3) 0.028(3) 0.023(3) -0.001(2) 0.000(2) -0.006(2)
C23 0.022(3) 0.030(3) 0.031(3) -0.006(2) 0.002(2) -0.009(2)
C24 0.023(3) 0.024(2) 0.023(3) -0.002(2) 0.002(2) -0.005(2)
C25 0.025(3) 0.040(3) 0.020(3) -0.001(2) 0.000(2) -0.008(2)
C26 0.040(4) 0.064(4) 0.028(3) -0.011(3) -0.005(2) -0.004(3)
C27 0.048(4) 0.043(3) 0.048(4) -0.007(3) -0.011(3) 0.002(3)
C28 0.040(4) 0.083(5) 0.047(4) 0.016(3) -0.015(3) -0.031(4)
C29 0.031(3) 0.034(3) 0.029(3) -0.005(2) -0.003(2) -0.010(3)
C30 0.029(3) 0.036(3) 0.041(3) -0.007(2) -0.010(2) -0.007(2)
C31 0.056(4) 0.058(4) 0.038(3) -0.015(3) -0.011(3) -0.025(3)
C32 0.033(3) 0.036(3) 0.047(3) -0.018(3) -0.001(3) -0.009(3)
C33 0.027(3) 0.036(3) 0.025(3) -0.001(2) -0.002(2) -0.012(2)
C34 0.089(7) 0.046(4) 0.068(5) 0.018(4) 0.022(4) -0.008(4)
C35 0.127(8) 0.103(6) 0.047(4) -0.032(4) 0.043(4) -0.065(6)
C36 0.054(5) 0.178(10) 0.074(5) 0.071(6) -0.022(4) -0.072(6)

loop_
_atom_type_symbol
_atom_type_description
_atom_type_scat_dispersion_real
_atom_type_scat_dispersion_imag
_atom_type_scat_source
C C 0.0033 0.0016 'International Tables Vol C Tables 4.2.6.8 and 6.1.1.4'
H H 0.0000 0.0000 'International Tables Vol C Tables 4.2.6.8 and 6.1.1.4'
O O 0.0106 0.0060 'International Tables Vol C Tables 4.2.6.8 and 6.1.1.4'
Bi Bi -4.1077 10.2566 'International Tables Vol C Tables 4.2.6.8 and 6.1.1.4'
Cl Cl 0.1484 0.1585 'International Tables Vol C Tables 4.2.6.8 and 6.1.1.4'

loop_
_geom_angle_atom_site_label_1
_geom_angle_atom_site_label_2
_geom_angle_atom_site_label_3
_geom_angle
_geom_angle_site_symmetry_1
_geom_angle_site_symmetry_3
_geom_angle_publ_flag
O2 Bi1 O1 89.54(12) . . ?
O2 Bi1 Cl1 93.53(9) . . ?
O1 Bi1 Cl1 106.11(10) . . ?
C1 O1 Bi1 118.0(3) . . ?
C19 O2 Bi1 123.8(3) . . ?
O1 C1 C2 120.3(4) . . ?
O1 C1 C6 119.5(4) . . ?
C2 C1 C6 120.1(5) . . ?
C3 C2 C1 117.2(4) . . ?
C3 C2 C7 118.7(4) . . ?
C1 C2 C7 124.0(4) . . ?
C4 C3 C2 123.7(5) . . ?
C5 C4 C3 115.7(5) . . ?
C5 C4 C11 123.9(4) . . ?
C3 C4 C11 120.1(5) . . ?
C6 C5 C4 125.0(5) . . ?
C5 C6 C1 117.2(5) . . ?
C5 C6 C15 121.4(4) . . ?
C1 C6 C15 121.3(5) . . ?
C9 C7 C10 110.7(5) . . ?
C9 C7 C8 106.9(5) . . ?
C10 C7 C8 105.7(4) . . ?
C9 C7 C2 110.0(4) . . ?
C10 C7 C2 112.4(4) . . ?
C8 C7 C2 110.8(4) . . ?
C13 C11 C12 108.4(7) . . ?
C13 C11 C14 109.5(7) . . ?
C12 C11 C14 106.3(6) . . ?
C13 C11 C4 113.1(5) . . ?
C12 C11 C4 110.6(5) . . ?
C14 C11 C4 108.7(5) . . ?
C17 C15 C16 111.2(5) . . ?
C17 C15 C18 106.3(5) . . ?
C16 C15 C18 107.7(5) . . ?
C17 C15 C6 110.1(4) . . ?
C16 C15 C6 111.2(5) . . ?
C18 C15 C6 110.2(5) . . ?
O2 C19 C24 119.4(4) . . ?
O2 C19 C20 119.3(4) . . ?
C24 C19 C20 121.1(4) . . ?
C21 C20 C19 116.9(5) . . ?
C21 C20 C29 119.5(4) . . ?
C19 C20 C29 123.2(4) . . ?
C20 C21 C22 124.1(4) . . ?
C21 C22 C23 116.9(4) . . ?
C21 C22 C33 120.4(4) . . ?
C23 C22 C33 122.7(4) . . ?
C24 C23 C22 122.9(5) . . ?
C23 C24 C19 117.1(4) . . ?
C23 C24 C25 119.5(4) . . ?
C19 C24 C25 122.8(4) . . ?
C26 C25 C28 106.0(5) . . ?
C26 C25 C27 108.5(5) . . ?
C28 C25 C27 106.8(5) . . ?
C26 C25 C24 115.1(4) . . ?
C28 C25 C24 112.0(4) . . ?
C27 C25 C24 108.2(4) . . ?
C31 C29 C30 105.7(5) . . ?
C31 C29 C32 106.4(5) . . ?
C30 C29 C32 110.0(5) . . ?
C31 C29 C20 112.4(5) . . ?
C30 C29 C20 114.2(4) . . ?
C32 C29 C20 107.8(4) . . ?
C34 C33 C36 110.3(7) . . ?
C34 C33 C35 108.4(6) . . ?
C36 C33 C35 107.5(6) . . ?
C34 C33 C22 109.2(5) . . ?
C36 C33 C22 111.4(4) . . ?
C35 C33 C22 110.1(5) . . ?

loop_
_geom_bond_atom_site_label_1
_geom_bond_atom_site_label_2
_geom_bond_distance
_geom_bond_site_symmetry_2
_geom_bond_publ_flag
Bi1 O2 2.091(3) . ?
Bi1 O1 2.094(3) . ?
Bi1 Cl1 2.4915(13) . ?
O1 C1 1.404(6) . ?
O2 C19 1.385(6) . ?
C1 C2 1.414(7) . ?
C1 C6 1.427(7) . ?
C2 C3 1.400(7) . ?
C2 C7 1.551(7) . ?
C3 C4 1.393(7) . ?
C4 C5 1.386(8) . ?
C4 C11 1.530(7) . ?
C5 C6 1.371(7) . ?
C6 C15 1.557(7) . ?
C7 C9 1.515(8) . ?
C7 C10 1.518(8) . ?
C7 C8 1.547(7) . ?
C11 C13 1.500(9) . ?
C11 C12 1.511(9) . ?
C11 C14 1.525(9) . ?
C15 C17 1.534(9) . ?
C15 C16 1.538(9) . ?
C15 C18 1.546(8) . ?
C19 C24 1.410(7) . ?
C19 C20 1.416(7) . ?
C20 C21 1.379(7) . ?
C20 C29 1.543(8) . ?
C21 C22 1.381(7) . ?
C22 C23 1.395(7) . ?
C22 C33 1.535(7) . ?
C23 C24 1.394(7) . ?
C24 C25 1.544(7) . ?
C25 C26 1.529(7) . ?
C25 C28 1.536(8) . ?
C25 C27 1.535(8) . ?
C29 C31 1.523(8) . ?
C29 C30 1.525(8) . ?
C29 C32 1.535(8) . ?
C33 C34 1.504(9) . ?
C33 C36 1.511(9) . ?
C33 C35 1.533(9) . ?

loop_
_cod_related_entry_id
_cod_related_entry_database
_cod_related_entry_code
1 ChemSpider 30660754
